data_7014212
loop_
_publ_author_name
'Ye, Neng'
'Park, Gyungse'
'Przyborowska, Ann M.'
'Sloan, Paula E.'
'Clifford, Thomas'
'Bauer, Cary B.'
'Broker, Grant A.'
'Rogers, Robin D.'
'Ma, Rong'
'Torti, Suzy V.'
'Brechbiel, Martin W.'
'Planalp, Roy P.'

_publ_section_title
;
 Nickel(II), copper(II) and zinc(II) binding properties and
 cytotoxicity of tripodal, hexadentate tris(ethylenediamine)--analogue
 chelators.
;
_journal_issue 9
_journal_name_full 'Dalton transactions (Cambridge, England : 2003)'
_journal_page_first 1304
_journal_page_last 1311
_journal_paper_doi 10.1039/b403476g
_journal_year 2004
_chemical_formula_structural RP27
_chemical_formula_sum 'C33 H49 Cl2 N6 O4.5 Zn'
_chemical_formula_weight 738.05
_space_group_IT_number 19
_symmetry_cell_setting orthorhombic
_symmetry_space_group_name_Hall 'P 2ac 2ab'
_symmetry_space_group_name_H-M 'P 21 21 21'
_atom_sites_solution_hydrogens geom
_atom_sites_solution_primary direct
_atom_sites_solution_secondary difmap
_audit_creation_method SHELXL-97
_cell_angle_alpha 90.00
_cell_angle_beta 90.00
_cell_angle_gamma 90.00
_cell_formula_units_Z 4
_cell_length_a 14.260(2)
_cell_length_b 14.790(2)
_cell_length_c 17.453(2)
_cell_measurement_reflns_used 1200
_cell_measurement_temperature 173(2)
_cell_volume 3680.9(8)
_computing_cell_refinement 'Siemens XSCANS'
_computing_data_collection 'Siemens XSCANS'
_computing_data_reduction 'Siemens SHELXTL'
_computing_molecular_graphics 'Siemens SHELXTL'
_computing_publication_material 'Siemens SHELXTL'
_computing_structure_refinement 'SHELXL-97 (Sheldrick, 1997)'
_computing_structure_solution 'SHELXS-97 (Sheldrick, 1997)'
_diffrn_ambient_temperature 173(2)
_diffrn_measured_fraction_theta_full 0.999
_diffrn_measured_fraction_theta_max 0.999
_diffrn_measurement_device 'Siemens P4'
_diffrn_measurement_method '\w scans'
_diffrn_radiation_monochromator graphite
_diffrn_radiation_source 'fine-focus sealed tube'
_diffrn_radiation_type MoK\a
_diffrn_radiation_wavelength 0.71073
_diffrn_reflns_av_R_equivalents 0.2302
_diffrn_reflns_av_sigmaI/netI 0.2530
_diffrn_reflns_limit_h_max 15
_diffrn_reflns_limit_h_min -15
_diffrn_reflns_limit_k_max 14
_diffrn_reflns_limit_k_min -16
_diffrn_reflns_limit_l_max 19
_diffrn_reflns_limit_l_min -17
_diffrn_reflns_number 16847
_diffrn_reflns_theta_full 23.25
_diffrn_reflns_theta_max 23.25
_diffrn_reflns_theta_min 1.80
_exptl_absorpt_coefficient_mu 0.857
_exptl_absorpt_correction_T_max 0.97
_exptl_absorpt_correction_T_min 0.73
_exptl_absorpt_correction_type SADABS
_exptl_crystal_colour colorless
_exptl_crystal_density_diffrn 1.332
_exptl_crystal_density_method 'not measured'
_exptl_crystal_description parallelepiped
_exptl_crystal_F_000 1556
_exptl_crystal_size_max 0.32
_exptl_crystal_size_mid 0.12
_exptl_crystal_size_min 0.10
_refine_diff_density_max 0.417
_refine_diff_density_min -0.370
_refine_diff_density_rms 0.087
_refine_ls_abs_structure_details 'Flack H D (1983), Acta Cryst. A39, 876-881'
_refine_ls_abs_structure_Flack 0.04(3)
_refine_ls_extinction_coef 0.0036(6)
_refine_ls_extinction_expression Fc^*^=kFc[1+0.001xFc^2^\l^3^/sin(2\q)]^-1/4^
_refine_ls_extinction_method SHELXL
_refine_ls_goodness_of_fit_ref 0.912
_refine_ls_matrix_type full
_refine_ls_number_parameters 443
_refine_ls_number_reflns 5293
_refine_ls_number_restraints 0
_refine_ls_restrained_S_all 0.912
_refine_ls_R_factor_all 0.2101
_refine_ls_R_factor_gt 0.0840
_refine_ls_shift/su_max 0.027
_refine_ls_shift/su_mean 0.006
_refine_ls_structure_factor_coef Fsqd
_refine_ls_weighting_details 'calc w=1/[\s^2^(Fo^2^)+(0.0638P)^2^+0.0000P] where P=(Fo^2^+2Fc^2^)/3'
_refine_ls_weighting_scheme calc
_refine_ls_wR_factor_gt 0.1328
_refine_ls_wR_factor_ref 0.1648
_reflns_number_observed 2500
_reflns_number_total 5293
_reflns_observed_criterion >2sigma(I)
_cod_data_source_file b403476g.txt
_cod_data_source_block rp27
_cod_depositor_comments
;
Automatic conversion scripts had previously changed 
'_atom_site_refinement_flags' tag values 'd' into 'D' as recommended by 
'cif_core.dic' version 2.4.1. However, manual inspection revealed that the 
underlying problem was actually related to a wrong tag names inside the 
atom site loop. The following changes were performed to resolve the problem: 

* '_atom_site_refinement_flags' tag was changed to '_atom_site_calc_flag'
* '_atom_site_calc_flag' tag was changed to '_atom_site_site_symmetry_order'
* '_atom_site_disorder_group' tag was split to 
  '_atom_site_refinement_flags_occupancy' and 
  '_atom_site_refinement_flags_posn'.

The following automatic conversions were performed:
'_symmetry_cell_setting' value 'Orthorhombic' changed to 'orthorhombic'
according to '/home/saulius/struct/CIF-dictionaries/cif_core.dic'
dictionary named 'cif_core.dic' version 2.4.1 from
2010-06-29.

Automatic conversion script
Id: cif_fix_enum 1527 2010-12-29 10:47:43Z saulius 
;
_cod_original_cell_volume 3681.1(8)
_cod_original_sg_symbol_H-M P2(1)2(1)2(1)
_cod_database_code 7014212

loop_
_symmetry_equiv_pos_as_xyz
'x, y, z'
'-x+1/2, -y, z+1/2'
'-x, y+1/2, -z+1/2'
'x+1/2, -y+1/2, -z'

loop_
_atom_site_aniso_label
_atom_site_aniso_U_11
_atom_site_aniso_U_22
_atom_site_aniso_U_33
_atom_site_aniso_U_23
_atom_site_aniso_U_13
_atom_site_aniso_U_12
Zn 0.0284(8) 0.0414(8) 0.0306(7) -0.0007(8) 0.0009(7) -0.0017(8)
Cl1 0.064(3) 0.109(4) 0.105(4) 0.055(3) 0.006(3) 0.003(3)
Cl2 0.0268(18) 0.049(2) 0.058(2) -0.001(2) 0.0043(15) -0.0099(19)
O1 0.24(2) 0.179(17) 0.222(17) 0.031(15) 0.096(16) 0.031(16)
O2 0.121(12) 0.212(15) 0.114(9) 0.106(10) 0.041(9) -0.016(10)
O3 0.096(9) 0.104(10) 0.144(10) 0.069(8) -0.065(8) -0.005(8)
O4 0.076(8) 0.298(19) 0.112(10) 0.083(13) -0.008(7) -0.087(12)
O5 0.094(17) 0.129(18) 0.152(19) 0.049(18) -0.065(15) -0.037(19)
N1 0.026(6) 0.019(6) 0.040(6) 0.003(5) -0.001(5) -0.010(4)
N2 0.028(6) 0.045(7) 0.028(6) -0.003(5) 0.006(5) -0.006(5)
N3 0.018(6) 0.056(7) 0.045(7) -0.009(5) -0.001(5) -0.009(5)
N4 0.045(7) 0.045(7) 0.030(5) -0.002(6) 0.005(5) 0.002(6)
N5 0.029(5) 0.032(5) 0.035(5) 0.002(5) -0.004(6) 0.002(5)
N6 0.041(7) 0.053(8) 0.029(5) 0.000(6) 0.001(4) 0.008(6)
C1 0.039(8) 0.064(10) 0.030(8) -0.023(7) 0.004(6) -0.011(8)
C2 0.035(7) 0.042(8) 0.024(6) 0.008(7) 0.012(6) -0.002(6)
C3 0.045(7) 0.033(7) 0.010(5) 0.002(5) -0.005(6) -0.001(6)
C4 0.043(8) 0.034(7) 0.036(7) 0.001(7) 0.010(7) -0.004(6)
C5 0.038(8) 0.036(8) 0.043(8) -0.030(6) -0.011(7) 0.007(7)
C6 0.021(7) 0.051(10) 0.050(9) -0.008(7) 0.013(6) 0.018(7)
C7 0.030(8) 0.046(8) 0.036(8) -0.010(7) 0.007(6) 0.003(7)
C8 0.029(8) 0.041(8) 0.039(8) -0.004(8) -0.006(6) -0.005(8)
C9 0.045(9) 0.058(10) 0.032(8) -0.001(7) 0.001(7) 0.003(7)
C10 0.045(9) 0.049(10) 0.027(8) 0.017(7) 0.006(7) 0.022(8)
C11 0.054(11) 0.118(15) 0.052(10) -0.001(10) -0.015(8) -0.039(11)
C12 0.096(14) 0.081(12) 0.069(12) -0.001(11) -0.008(11) -0.041(11)
C13 0.099(15) 0.071(13) 0.070(12) -0.013(9) -0.023(12) -0.015(12)
C14 0.085(14) 0.100(14) 0.051(11) 0.012(10) 0.001(9) 0.021(12)
C15 0.075(12) 0.071(12) 0.036(9) 0.011(8) -0.012(9) 0.000(9)
C16 0.029(8) 0.072(10) 0.026(7) 0.015(7) -0.002(6) -0.012(7)
C17 0.030(7) 0.033(8) 0.036(7) 0.014(7) 0.009(5) 0.022(7)
C18 0.027(8) 0.048(9) 0.038(7) -0.003(6) -0.009(7) 0.004(7)
C19 0.024(7) 0.041(9) 0.024(7) -0.003(7) 0.003(6) -0.017(7)
C20 0.045(9) 0.033(8) 0.039(8) -0.003(7) 0.013(7) -0.004(7)
C21 0.043(8) 0.019(7) 0.061(10) 0.001(7) -0.015(8) 0.009(6)
C22 0.073(12) 0.062(11) 0.027(8) 0.024(8) -0.020(8) -0.014(9)
C23 0.064(11) 0.055(10) 0.052(10) 0.002(9) 0.000(8) 0.017(9)
C24 0.033(9) 0.045(9) 0.053(9) -0.002(8) -0.010(7) 0.004(7)
C25 0.045(9) 0.031(7) 0.037(7) -0.002(6) -0.002(7) -0.015(7)
C26 0.053(9) 0.036(9) 0.026(7) 0.001(6) 0.005(6) -0.012(7)
C27 0.017(7) 0.047(9) 0.048(8) 0.000(7) 0.014(6) -0.008(7)
C28 0.023(7) 0.036(9) 0.033(8) -0.003(7) 0.002(6) -0.007(6)
C29 0.055(10) 0.058(12) 0.049(10) -0.017(9) -0.012(8) -0.027(9)
C30 0.093(13) 0.029(10) 0.080(11) -0.004(9) -0.030(10) 0.004(9)
C31 0.071(11) 0.063(12) 0.043(9) -0.013(9) 0.021(8) -0.014(9)
C32 0.068(12) 0.082(13) 0.057(11) 0.025(10) 0.016(9) 0.006(11)
C33 0.027(8) 0.057(10) 0.054(9) 0.011(9) 0.008(7) 0.012(7)

loop_
_atom_site_label
_atom_site_type_symbol
_atom_site_fract_x
_atom_site_fract_y
_atom_site_fract_z
_atom_site_U_iso_or_equiv
_atom_site_thermal_displace_type
_atom_site_occupancy
_atom_site_site_symmetry_order
_atom_site_calc_flag
_atom_site_refinement_flags_occupancy
_atom_site_refinement_flags_posn
_atom_site_disorder_group
Zn Zn 0.55323(9) 0.15804(9) 0.08602(7) 0.0335(4) Uani 1 1 d . . .
Cl1 Cl 0.5956(3) -0.1168(4) 0.2540(3) 0.0923(15) Uani 1 1 d . . .
Cl2 Cl 0.78786(19) 0.3327(2) 0.02859(16) 0.0446(9) Uani 1 1 d . . .
O1 O 0.5818(13) -0.0342(12) 0.2968(10) 0.214(9) Uani 1 1 d . . .
O2 O 0.6386(9) -0.0875(9) 0.1893(7) 0.149(6) Uani 1 1 d . . .
O3 O 0.6427(7) -0.1743(8) 0.3011(6) 0.115(4) Uani 1 1 d . . .
O4 O 0.5024(8) -0.1529(11) 0.2397(7) 0.162(6) Uani 1 1 d . . .
O5 O 0.4535(15) 0.1596(17) 0.3325(11) 0.125(8) Uani 0.50 1 d P . .
N1 N 0.6983(6) 0.1332(5) 0.0500(5) 0.029(2) Uani 1 1 d . . .
H1 H 0.7225 0.1900 0.0386 0.034 Uiso 1 1 calc . R .
N2 N 0.5180(6) 0.1903(6) -0.0326(5) 0.034(3) Uani 1 1 d . . .
H2 H 0.4535 0.1828 -0.0372 0.041 Uiso 1 1 calc . R .
N3 N 0.5298(6) 0.0135(6) 0.0614(5) 0.040(3) Uani 1 1 d . . .
H3 H 0.5644 -0.0181 0.0978 0.048 Uiso 1 1 calc . R .
N4 N 0.6218(6) 0.1478(7) 0.1978(4) 0.040(3) Uani 1 1 d . . .
H4A H 0.6008 0.1932 0.2295 0.048 Uiso 1 1 calc . R .
H4B H 0.6076 0.0932 0.2202 0.048 Uiso 1 1 calc . R .
N5 N 0.5615(6) 0.3033(5) 0.0905(5) 0.032(2) Uani 1 1 d . . .
H5A H 0.5344 0.3237 0.1351 0.038 Uiso 1 1 calc . R .
H5B H 0.6233 0.3210 0.0902 0.038 Uiso 1 1 calc . R .
N6 N 0.4138(6) 0.1413(6) 0.1313(4) 0.041(3) Uani 1 1 d . . .
H6A H 0.4080 0.1732 0.1764 0.049 Uiso 1 1 calc . R .
H6B H 0.3706 0.1636 0.0970 0.049 Uiso 1 1 calc . R .
C1 C 0.7115(9) 0.0793(9) -0.0202(6) 0.045(4) Uani 1 1 d . . .
H1A H 0.7805 0.0739 -0.0292 0.053 Uiso 1 1 calc . R .
C2 C 0.6696(7) 0.1293(7) -0.0888(6) 0.034(3) Uani 1 1 d . . .
H2A H 0.6923 0.1926 -0.0878 0.040 Uiso 1 1 calc . R .
H2B H 0.6936 0.1010 -0.1363 0.040 Uiso 1 1 calc . R .
C3 C 0.5622(8) 0.1305(6) -0.0923(6) 0.029(3) Uani 1 1 d . . .
H3A H 0.5433 0.1535 -0.1439 0.035 Uiso 1 1 calc . R .
C4 C 0.5241(8) 0.0345(7) -0.0836(6) 0.038(3) Uani 1 1 d . . .
H4B' H 0.5376 0.0005 -0.1312 0.045 Uiso 1 1 calc . R .
H4C H 0.4552 0.0377 -0.0777 0.045 Uiso 1 1 calc . R .
C5 C 0.5648(8) -0.0180(8) -0.0155(6) 0.039(3) Uani 1 1 d . . .
H5B' H 0.5457 -0.0827 -0.0215 0.047 Uiso 1 1 calc . R .
C6 C 0.6724(7) -0.0151(9) -0.0154(6) 0.041(4) Uani 1 1 d . . .
H6B' H 0.6957 -0.0441 0.0320 0.049 Uiso 1 1 calc . R .
H6C H 0.6959 -0.0506 -0.0595 0.049 Uiso 1 1 calc . R .
C7 C 0.7520(8) 0.1018(8) 0.1175(6) 0.037(3) Uani 1 1 d . . .
H7A H 0.8200 0.1076 0.1072 0.045 Uiso 1 1 calc . R .
H7B H 0.7382 0.0372 0.1271 0.045 Uiso 1 1 calc . R .
C8 C 0.7271(7) 0.1559(9) 0.1866(6) 0.036(3) Uani 1 1 d . . .
H8A H 0.7426 0.2207 0.1763 0.044 Uiso 1 1 calc . R .
C9 C 0.7830(8) 0.1247(8) 0.2560(6) 0.045(4) Uani 1 1 d . . .
H9A H 0.7580 0.0652 0.2723 0.054 Uiso 1 1 calc . R .
H9B H 0.8487 0.1152 0.2397 0.054 Uiso 1 1 calc . R .
C10 C 0.7835(10) 0.1866(8) 0.3252(6) 0.040(4) Uani 1 1 d . . .
C11 C 0.8629(11) 0.2360(12) 0.3413(8) 0.075(5) Uani 1 1 d . . .
H11A H 0.9165 0.2324 0.3092 0.090 Uiso 1 1 calc . R .
C12 C 0.8626(13) 0.2914(10) 0.4059(10) 0.082(5) Uani 1 1 d . . .
H12A H 0.9175 0.3244 0.4189 0.099 Uiso 1 1 calc . R .
C13 C 0.7860(14) 0.2987(10) 0.4501(9) 0.080(5) Uani 1 1 d . . .
H13A H 0.7864 0.3382 0.4929 0.096 Uiso 1 1 calc . R .
C14 C 0.7064(12) 0.2490(12) 0.4336(8) 0.079(5) Uani 1 1 d . . .
H14A H 0.6521 0.2539 0.4649 0.094 Uiso 1 1 calc . R .
C15 C 0.7071(11) 0.1924(10) 0.3712(8) 0.061(4) Uani 1 1 d . . .
H15A H 0.6533 0.1569 0.3601 0.073 Uiso 1 1 calc . R .
C16 C 0.5373(8) 0.2886(8) -0.0458(6) 0.043(3) Uani 1 1 d . . .
H16A H 0.6047 0.2971 -0.0574 0.051 Uiso 1 1 calc . R .
H16B H 0.5007 0.3098 -0.0905 0.051 Uiso 1 1 calc . R .
C17 C 0.5118(7) 0.3435(8) 0.0229(6) 0.033(3) Uani 1 1 d . . .
H17A H 0.4426 0.3391 0.0314 0.040 Uiso 1 1 calc . R .
C18 C 0.5392(8) 0.4452(7) 0.0140(6) 0.037(3) Uani 1 1 d . . .
H18A H 0.5229 0.4770 0.0621 0.045 Uiso 1 1 calc . R .
H18B H 0.6081 0.4489 0.0079 0.045 Uiso 1 1 calc . R .
C19 C 0.4952(8) 0.4943(8) -0.0503(7) 0.030(3) Uani 1 1 d . . .
C20 C 0.4198(9) 0.5531(8) -0.0398(7) 0.039(3) Uani 1 1 d . . .
H20A H 0.3947 0.5621 0.0100 0.047 Uiso 1 1 calc . R .
C21 C 0.3810(8) 0.5988(7) -0.1027(7) 0.041(3) Uani 1 1 d . . .
H21A H 0.3312 0.6405 -0.0950 0.049 Uiso 1 1 calc . R .
C22 C 0.4144(10) 0.5839(10) -0.1747(7) 0.054(4) Uani 1 1 d . . .
H22A H 0.3847 0.6122 -0.2171 0.065 Uiso 1 1 calc . R .
C23 C 0.4899(11) 0.5287(9) -0.1872(8) 0.057(4) Uani 1 1 d . . .
H23A H 0.5147 0.5208 -0.2373 0.068 Uiso 1 1 calc . R .
C24 C 0.5289(8) 0.4854(8) -0.1257(7) 0.044(3) Uani 1 1 d . . .
H24A H 0.5815 0.4474 -0.1344 0.052 Uiso 1 1 calc . R .
C25 C 0.4320(8) -0.0078(7) 0.0766(6) 0.038(3) Uani 1 1 d . . .
H25A H 0.4256 -0.0736 0.0855 0.045 Uiso 1 1 calc . R .
H25B H 0.3938 0.0081 0.0311 0.045 Uiso 1 1 calc . R .
C26 C 0.3951(9) 0.0431(8) 0.1458(6) 0.038(3) Uani 1 1 d . . .
H26A H 0.4318 0.0239 0.1918 0.046 Uiso 1 1 calc . R .
C27 C 0.2917(8) 0.0204(8) 0.1594(6) 0.037(3) Uani 1 1 d . . .
H27A H 0.2547 0.0436 0.1156 0.045 Uiso 1 1 calc . R .
H27B H 0.2846 -0.0461 0.1603 0.045 Uiso 1 1 calc . R .
C28 C 0.2514(8) 0.0581(9) 0.2316(7) 0.031(3) Uani 1 1 d . . .
C29 C 0.2078(9) 0.1392(10) 0.2296(7) 0.054(4) Uani 1 1 d . . .
H29A H 0.2044 0.1727 0.1832 0.065 Uiso 1 1 calc . R .
C30 C 0.1681(10) 0.1726(9) 0.2959(9) 0.067(4) Uani 1 1 d . . .
H30A H 0.1378 0.2298 0.2948 0.081 Uiso 1 1 calc . R .
C31 C 0.1717(10) 0.1251(11) 0.3633(8) 0.059(4) Uani 1 1 d . . .
H31A H 0.1420 0.1479 0.4080 0.071 Uiso 1 1 calc . R .
C32 C 0.2178(11) 0.0455(12) 0.3652(8) 0.069(5) Uani 1 1 d . . .
H32A H 0.2230 0.0131 0.4120 0.083 Uiso 1 1 calc . R .
C33 C 0.2576(8) 0.0111(9) 0.2988(8) 0.046(4) Uani 1 1 d . . .
H33A H 0.2893 -0.0454 0.3001 0.055 Uiso 1 1 calc . R .

loop_
_atom_type_symbol
_atom_type_description
_atom_type_scat_dispersion_real
_atom_type_scat_dispersion_imag
_atom_type_scat_source
C C 0.0033 0.0016 'International Tables Vol C Tables 4.2.6.8 and 6.1.1.4'
H H 0.0000 0.0000 'International Tables Vol C Tables 4.2.6.8 and 6.1.1.4'
Cl Cl 0.1484 0.1585 'International Tables Vol C Tables 4.2.6.8 and 6.1.1.4'
N N 0.0061 0.0033 'International Tables Vol C Tables 4.2.6.8 and 6.1.1.4'
O O 0.0106 0.0060 'International Tables Vol C Tables 4.2.6.8 and 6.1.1.4'
Zn Zn 0.2839 1.4301 'International Tables Vol C Tables 4.2.6.8 and 6.1.1.4'

loop_
_geom_angle_atom_site_label_1
_geom_angle_atom_site_label_2
_geom_angle_atom_site_label_3
_geom_angle
_geom_angle_site_symmetry_1
_geom_angle_site_symmetry_3
_geom_angle_publ_flag
N5 Zn N6 98.7(3) . . ?
N5 Zn N4 90.7(3) . . ?
N6 Zn N4 94.4(3) . . ?
N5 Zn N2 80.1(3) . . ?
N6 Zn N2 99.3(3) . . ?
N4 Zn N2 164.5(3) . . ?
N5 Zn N1 97.2(3) . . ?
N6 Zn N1 163.1(3) . . ?
N4 Zn N1 79.8(3) . . ?
N2 Zn N1 89.0(3) . . ?
N5 Zn N3 169.2(3) . . ?
N6 Zn N3 79.6(3) . . ?
N4 Zn N3 100.0(4) . . ?
N2 Zn N3 89.6(3) . . ?
N1 Zn N3 85.7(3) . . ?
O2 Cl1 O3 118.7(9) . . ?
O2 Cl1 O1 102.9(9) . . ?
O3 Cl1 O1 106.5(10) . . ?
O2 Cl1 O4 112.8(8) . . ?
O3 Cl1 O4 109.0(8) . . ?
O1 Cl1 O4 105.9(10) . . ?
C1 N1 C7 115.2(8) . . ?
C1 N1 Zn 116.7(7) . . ?
C7 N1 Zn 108.3(6) . . ?
C16 N2 C3 112.8(8) . . ?
C16 N2 Zn 108.4(6) . . ?
C3 N2 Zn 115.6(6) . . ?
C25 N3 C5 114.3(9) . . ?
C25 N3 Zn 108.7(6) . . ?
C5 N3 Zn 115.1(7) . . ?
C8 N4 Zn 108.7(6) . . ?
C17 N5 Zn 110.0(6) . . ?
C26 N6 Zn 109.7(6) . . ?
N1 C1 C6 114.1(10) . . ?
N1 C1 C2 109.8(10) . . ?
C6 C1 C2 110.3(9) . . ?
C3 C2 C1 115.3(9) . . ?
N2 C3 C4 109.2(9) . . ?
N2 C3 C2 113.4(8) . . ?
C4 C3 C2 109.9(8) . . ?
C3 C4 C5 114.4(9) . . ?
N3 C5 C6 108.8(9) . . ?
N3 C5 C4 114.1(9) . . ?
C6 C5 C4 111.3(10) . . ?
C1 C6 C5 113.4(10) . . ?
N1 C7 C8 110.6(9) . . ?
C7 C8 C9 110.9(10) . . ?
C7 C8 N4 107.3(9) . . ?
C9 C8 N4 113.0(9) . . ?
C10 C9 C8 117.0(10) . . ?
C15 C10 C11 120.4(13) . . ?
C15 C10 C9 120.4(13) . . ?
C11 C10 C9 119.2(13) . . ?
C10 C11 C12 118.4(14) . . ?
C13 C12 C11 120.9(15) . . ?
C12 C13 C14 120.4(16) . . ?
C15 C14 C13 118.9(15) . . ?
C10 C15 C14 120.9(15) . . ?
C17 C16 N2 111.1(9) . . ?
C16 C17 N5 107.5(8) . . ?
C16 C17 C18 112.5(9) . . ?
N5 C17 C18 110.1(9) . . ?
C19 C18 C17 116.3(9) . . ?
C20 C19 C24 116.4(11) . . ?
C20 C19 C18 122.3(11) . . ?
C24 C19 C18 121.3(12) . . ?
C19 C20 C21 120.1(11) . . ?
C22 C21 C20 120.4(12) . . ?
C21 C22 C23 121.2(12) . . ?
C24 C23 C22 118.3(13) . . ?
C23 C24 C19 123.4(12) . . ?
N3 C25 C26 111.6(9) . . ?
N6 C26 C25 106.6(8) . . ?
N6 C26 C27 114.2(10) . . ?
C25 C26 C27 110.4(9) . . ?
C28 C27 C26 114.9(9) . . ?
C29 C28 C33 120.2(12) . . ?
C29 C28 C27 119.1(12) . . ?
C33 C28 C27 120.7(12) . . ?
C28 C29 C30 119.0(13) . . ?
C31 C30 C29 121.4(14) . . ?
C32 C31 C30 119.1(13) . . ?
C31 C32 C33 120.0(14) . . ?
C28 C33 C32 120.2(13) . . ?

loop_
_geom_bond_atom_site_label_1
_geom_bond_atom_site_label_2
_geom_bond_distance
_geom_bond_site_symmetry_2
_geom_bond_publ_flag
Zn N5 2.152(7) . ?
Zn N6 2.154(8) . ?
Zn N4 2.187(8) . ?
Zn N2 2.183(8) . ?
Zn N1 2.192(8) . ?
Zn N3 2.205(9) . ?
Cl1 O2 1.357(10) . ?
Cl1 O3 1.360(9) . ?
Cl1 O1 1.445(17) . ?
Cl1 O4 1.454(11) . ?
N1 C1 1.475(12) . ?
N1 C7 1.481(12) . ?
N2 C16 1.497(12) . ?
N2 C3 1.506(11) . ?
N3 C25 1.454(12) . ?
N3 C5 1.507(12) . ?
N4 C8 1.520(12) . ?
N5 C17 1.498(11) . ?
N6 C26 1.498(13) . ?
C1 C6 1.505(15) . ?
C1 C2 1.529(14) . ?
C2 C3 1.532(13) . ?
C3 C4 1.527(13) . ?
C4 C5 1.534(13) . ?
C5 C6 1.534(14) . ?
C7 C8 1.490(13) . ?
C8 C9 1.523(13) . ?
C9 C10 1.515(14) . ?
C10 C15 1.357(16) . ?
C10 C11 1.376(16) . ?
C11 C12 1.394(18) . ?
C12 C13 1.342(19) . ?
C13 C14 1.383(18) . ?
C14 C15 1.373(17) . ?
C16 C17 1.494(13) . ?
C17 C18 1.562(14) . ?
C18 C19 1.476(14) . ?
C19 C20 1.394(14) . ?
C19 C24 1.407(14) . ?
C20 C21 1.403(14) . ?
C21 C22 1.362(15) . ?
C22 C23 1.368(16) . ?
C23 C24 1.368(15) . ?
C25 C26 1.517(13) . ?
C26 C27 1.531(14) . ?
C27 C28 1.492(14) . ?
C28 C29 1.352(15) . ?
C28 C33 1.367(15) . ?
C29 C30 1.379(16) . ?
C30 C31 1.371(16) . ?
C31 C32 1.348(17) . ?
C32 C33 1.387(16) . ?

loop_
_geom_torsion_atom_site_label_1
_geom_torsion_atom_site_label_2
_geom_torsion_atom_site_label_3
_geom_torsion_atom_site_label_4
_geom_torsion
_geom_torsion_site_symmetry_1
_geom_torsion_site_symmetry_2
_geom_torsion_site_symmetry_3
_geom_torsion_site_symmetry_4
_geom_torsion_publ_flag
C1 C2 C3 C4 -51.0(12) . . . . ?
C2 C3 C4 C5 49.5(12) . . . . ?
C3 C4 C5 C6 -51.1(12) . . . . ?
C4 C5 C6 C1 52.8(12) . . . . ?
C5 C6 C1 C2 -53.3(13) . . . . ?
C6 C1 C2 C3 53.4(12) . . . . ?
